data_7109044
loop_
_publ_author_name
'Huan Yang'
'Rui-Li Sang'
'Xiang Xu'
'Li Xu'

_publ_section_title
;
 An unprecedented 3-D SHG MOF material of silver(I) induced by chiral
 triple helices
;
_journal_name_full Chem.Commun.
_journal_page_first 2909
_journal_paper_doi 10.1039/c3cc40516h
_journal_volume 49
_journal_year 2013
_chemical_formula_sum 'C5 H2 Ag N5'
_chemical_formula_weight 239.99
_chemical_name_common Ag-AMIDN
_chemical_name_systematic
;
?
;
_space_group_IT_number 33
_symmetry_cell_setting orthorhombic
_symmetry_space_group_name_Hall 'P 2c -2n'
_symmetry_space_group_name_H-M 'P n a 21'
_atom_sites_solution_hydrogens geom
_atom_sites_solution_primary direct
_atom_sites_solution_secondary difmap
_audit_creation_method SHELXL-97
_cell_angle_alpha 90.00
_cell_angle_beta 90.00
_cell_angle_gamma 90.00
_cell_formula_units_Z 4
_cell_length_a 7.598(3)
_cell_length_b 15.108(7)
_cell_length_c 5.183(2)
_cell_measurement_reflns_used 1776
_cell_measurement_temperature 293(2)
_cell_measurement_theta_max 27.4584
_cell_measurement_theta_min 2.6807
_cell_volume 595.0(4)
_computing_cell_refinement 'CrystalClear (Rigaku Inc., 2007)'
_computing_data_collection 'CrystalClear (Rigaku Inc., 2007)'
_computing_data_reduction 'CrystalClear (Rigaku Inc., 2007)'
_computing_structure_refinement 'SHELXL-97 (Sheldrick, 1997)'
_computing_structure_solution 'SHELXS-97 (Sheldrick, 1990)'
_diffrn_ambient_temperature 293(2)
_diffrn_detector_area_resol_mean 28.5714
_diffrn_measured_fraction_theta_full 1.000
_diffrn_measured_fraction_theta_max 1.000
_diffrn_measurement_method CCD_Profile_fitting
_diffrn_radiation_monochromator graphite
_diffrn_radiation_source 'fine-focus sealed tube'
_diffrn_radiation_type MoK\a
_diffrn_radiation_wavelength 0.71073
_diffrn_reflns_av_R_equivalents 0.0342
_diffrn_reflns_av_sigmaI/netI 0.0329
_diffrn_reflns_limit_h_max 9
_diffrn_reflns_limit_h_min -9
_diffrn_reflns_limit_k_max 19
_diffrn_reflns_limit_k_min -19
_diffrn_reflns_limit_l_max 5
_diffrn_reflns_limit_l_min -6
_diffrn_reflns_number 4751
_diffrn_reflns_theta_full 27.46
_diffrn_reflns_theta_max 27.46
_diffrn_reflns_theta_min 2.70
_exptl_absorpt_coefficient_mu 3.306
_exptl_absorpt_correction_T_max 1.0000
_exptl_absorpt_correction_T_min 0.6525
_exptl_absorpt_correction_type multi-scan
_exptl_absorpt_process_details 'SADABS (Sheldrick, 1996)'
_exptl_crystal_colour Colorless
_exptl_crystal_density_diffrn 2.679
_exptl_crystal_density_method 'not measured'
_exptl_crystal_description Prism
_exptl_crystal_F_000 456
_exptl_crystal_size_max 0.6600
_exptl_crystal_size_mid 0.1800
_exptl_crystal_size_min 0.0500
_refine_diff_density_max 0.531
_refine_diff_density_min -0.654
_refine_diff_density_rms 0.091
_refine_ls_abs_structure_details 'Flack H D (1983), Acta Cryst. A39, 876-881'
_refine_ls_abs_structure_Flack 0.02(5)
_refine_ls_extinction_method none
_refine_ls_goodness_of_fit_ref 1.063
_refine_ls_hydrogen_treatment constr
_refine_ls_matrix_type full
_refine_ls_number_parameters 101
_refine_ls_number_reflns 1275
_refine_ls_number_restraints 1
_refine_ls_restrained_S_all 1.062
_refine_ls_R_factor_all 0.0275
_refine_ls_R_factor_gt 0.0249
_refine_ls_shift/su_max 0.001
_refine_ls_shift/su_mean 0.000
_refine_ls_structure_factor_coef Fsqd
_refine_ls_weighting_details 'calc w=1/[\s^2^(Fo^2^)+(0.0226P)^2^+0.0000P] where P=(Fo^2^+2Fc^2^)/3'
_refine_ls_weighting_scheme calc
_refine_ls_wR_factor_gt 0.0509
_refine_ls_wR_factor_ref 0.0521
_reflns_number_gt 1205
_reflns_number_total 1275
_reflns_threshold_expression >2sigma(I)
_cod_data_source_file c3cc40516h.txt
_cod_data_source_block 4
_cod_original_sg_symbol_H-M Pna21
_cod_database_code 7109044

loop_
_symmetry_equiv_pos_as_xyz
'x, y, z'
'-x, -y, z+1/2'
'-x+1/2, y+1/2, z+1/2'
'x+1/2, -y+1/2, z'

loop_
_atom_site_label
_atom_site_type_symbol
_atom_site_fract_x
_atom_site_fract_y
_atom_site_fract_z
_atom_site_U_iso_or_equiv
_atom_site_adp_type
_atom_site_occupancy
_atom_site_symmetry_multiplicity
_atom_site_calc_flag
_atom_site_refinement_flags
Ag Ag 0.95579(3) 1.193155(17) 0.25515(12) 0.02556(10) Uani 1 1 d .
N2 N 0.7926(5) 0.6489(2) 0.3620(6) 0.0273(8) Uani 1 1 d .
H2A H 0.8526 0.6324 0.4943 0.033 Uiso 1 1 d R
H2B H 0.7395 0.6102 0.2686 0.033 Uiso 1 1 d R
N3 N 0.6942(5) 0.7606(2) 0.0738(6) 0.0188(7) Uani 1 1 d .
N4 N 0.5510(4) 0.9452(2) -0.262(2) 0.0340(10) Uani 1 1 d .
N5 N 0.8584(5) 0.80263(19) 0.4209(7) 0.0180(7) Uani 1 1 d .
C1 C 0.6230(5) 0.9042(3) -0.1119(8) 0.0204(8) Uani 1 1 d .
C2 C 0.8543(5) 0.9650(3) 0.3465(7) 0.0216(9) Uani 1 1 d .
C3 C 0.7093(5) 0.8510(3) 0.0749(7) 0.0189(8) Uani 1 1 d .
C4 C 0.8085(5) 0.8767(2) 0.2850(11) 0.0182(9) Uani 1 1 d .
C5 C 0.7848(4) 0.7359(2) 0.2837(14) 0.0187(10) Uani 1 1 d .
N1 N 0.8875(5) 1.0379(2) 0.3844(8) 0.0317(9) Uani 1 1 d .

loop_
_atom_site_aniso_label
_atom_site_aniso_U_11
_atom_site_aniso_U_22
_atom_site_aniso_U_33
_atom_site_aniso_U_23
_atom_site_aniso_U_13
_atom_site_aniso_U_12
Ag 0.02718(16) 0.02975(16) 0.01975(17) -0.0006(4) 0.0047(2) 0.00389(11)
N2 0.034(2) 0.0188(18) 0.029(2) 0.0041(15) -0.0112(16) -0.0023(15)
N3 0.0210(18) 0.0174(18) 0.0181(19) -0.0008(13) -0.0027(12) -0.0032(14)
N4 0.0379(17) 0.0348(19) 0.029(3) -0.002(4) -0.003(2) 0.0086(15)
N5 0.0193(16) 0.0182(16) 0.0165(18) -0.0031(15) -0.0027(14) -0.0003(12)
C1 0.024(2) 0.0196(19) 0.018(2) -0.0018(17) 0.0001(17) -0.0001(15)
C2 0.0216(19) 0.023(2) 0.020(2) 0.0010(15) -0.0010(14) -0.0004(16)
C3 0.019(2) 0.019(2) 0.019(2) -0.0007(16) 0.0010(15) -0.0017(17)
C4 0.0209(16) 0.0191(17) 0.015(3) -0.003(2) -0.003(2) -0.0017(13)
C5 0.0190(15) 0.0153(16) 0.022(3) 0.005(2) 0.000(2) -0.0020(12)
N1 0.038(2) 0.023(2) 0.035(2) -0.0014(18) -0.0043(17) -0.0045(17)

loop_
_atom_type_symbol
_atom_type_description
_atom_type_scat_dispersion_real
_atom_type_scat_dispersion_imag
_atom_type_scat_source
C C 0.0033 0.0016 'International Tables Vol C Tables 4.2.6.8 and 6.1.1.4'
H H 0.0000 0.0000 'International Tables Vol C Tables 4.2.6.8 and 6.1.1.4'
Ag Ag -0.8971 1.1015 'International Tables Vol C Tables 4.2.6.8 and 6.1.1.4'
N N 0.0061 0.0033 'International Tables Vol C Tables 4.2.6.8 and 6.1.1.4'

loop_
_geom_angle_atom_site_label_1
_geom_angle_atom_site_label_2
_geom_angle_atom_site_label_3
_geom_angle
_geom_angle_site_symmetry_1
_geom_angle_site_symmetry_3
N5 Ag N3 151.11(12) 2_774 3_655
N5 Ag N1 111.50(12) 2_774 .
N3 Ag N1 97.07(13) 3_655 .
C5 N2 H2A 122.3 . .
C5 N2 H2B 117.6 . .
H2A N2 H2B 120.0 . .
C5 N3 C3 103.4(3) . .
C5 N3 Ag 136.9(3) . 3_644
C3 N3 Ag 119.8(2) . 3_644
C5 N5 C4 102.9(4) . .
C5 N5 Ag 133.5(3) . 2_775
C4 N5 Ag 123.2(3) . 2_775
N4 C1 C3 178.4(4) . .
N1 C2 C4 176.4(5) . .
N3 C3 C4 109.2(3) . .
N3 C3 C1 121.5(3) . .
C4 C3 C1 129.2(4) . .
N5 C4 C3 109.0(3) . .
N5 C4 C2 125.7(4) . .
C3 C4 C2 125.3(4) . .
N3 C5 N5 115.5(3) . .
N3 C5 N2 121.8(5) . .
N5 C5 N2 122.6(5) . .
C2 N1 Ag 154.5(4) . .

loop_
_geom_bond_atom_site_label_1
_geom_bond_atom_site_label_2
_geom_bond_distance
_geom_bond_site_symmetry_2
Ag N5 2.236(4) 2_774
Ag N3 2.250(3) 3_655
Ag N1 2.493(4) .
N2 C5 1.377(5) .
N2 H2A 0.8600 .
N2 H2B 0.8599 .
N3 C5 1.340(7) .
N3 C3 1.371(5) .
N3 Ag 2.250(3) 3_644
N4 C1 1.135(8) .
N5 C5 1.354(6) .
N5 C4 1.376(5) .
N5 Ag 2.236(4) 2_775
C1 C3 1.419(6) .
C2 N1 1.148(5) .
C2 C4 1.415(5) .
C3 C4 1.380(6) .

loop_
_geom_torsion_atom_site_label_1
_geom_torsion_atom_site_label_2
_geom_torsion_atom_site_label_3
_geom_torsion_atom_site_label_4
_geom_torsion
_geom_torsion_site_symmetry_1
C5 N3 C3 C4 0.1(5) .
Ag N3 C3 C4 -179.1(3) 3_644
C5 N3 C3 C1 -176.8(4) .
Ag N3 C3 C1 4.0(5) 3_644
N4 C1 C3 N3 27(20) .
N4 C1 C3 C4 -149(19) .
C5 N5 C4 C3 -0.3(5) .
Ag N5 C4 C3 173.4(3) 2_775
C5 N5 C4 C2 -179.0(4) .
Ag N5 C4 C2 -5.2(6) 2_775
N3 C3 C4 N5 0.1(5) .
C1 C3 C4 N5 176.7(4) .
N3 C3 C4 C2 178.8(4) .
C1 C3 C4 C2 -4.6(7) .
N1 C2 C4 N5 173(7) .
N1 C2 C4 C3 -6(7) .
C3 N3 C5 N5 -0.3(5) .
Ag N3 C5 N5 178.7(3) 3_644
C3 N3 C5 N2 175.8(4) .
Ag N3 C5 N2 -5.2(7) 3_644
C4 N5 C5 N3 0.4(6) .
Ag N5 C5 N3 -172.4(3) 2_775
C4 N5 C5 N2 -175.7(4) .
Ag N5 C5 N2 11.5(7) 2_775
C4 C2 N1 Ag -27(8) .
N5 Ag N1 C2 -42.0(8) 2_774
N3 Ag N1 C2 142.4(8) 3_655
